data_7049664
loop_
_publ_author_name
'Miles-Hobbs, Alexandra M.'
'Hunt, Eliza'
'Pringle, Paul. G.'
'Sparkes, Hazel A.'

_publ_section_title
;
 Ring size effects in cyclic fluorophosphites: ligands that span the
 bonding space between phosphites and PF3
;
_journal_name_full 'Dalton Transactions'
_journal_paper_doi 10.1039/C9DT00893D
_journal_year 2019
_chemical_absolute_configuration unk
_chemical_formula_moiety 'C24 H12 F2 Mo O8 P2'
_chemical_formula_sum 'C24 H12 F2 Mo O8 P2'
_chemical_formula_weight 624.22
_space_group_crystal_system orthorhombic
_space_group_IT_number 43
_space_group_name_Hall 'F 2 -2d'
_space_group_name_H-M_alt 'F d d 2'
_symmetry_space_group_name_Hall 'F 2 -2d'
_symmetry_space_group_name_H-M 'F d d 2'
_atom_sites_solution_hydrogens geom
_atom_sites_solution_primary direct
_audit_creation_date 2017-10-24
_audit_creation_method
;
Olex2 1.2
(compiled 2017.08.10 svn.r3458 for OlexSys, GUI svn.r5381)
;
_audit_update_record
;
2019-02-19 deposited with the CCDC.    2019-04-02 downloaded from the CCDC.
;
_cell_angle_alpha 90
_cell_angle_beta 90
_cell_angle_gamma 90
_cell_formula_units_Z 8
_cell_length_a 43.6028(6)
_cell_length_b 9.9809(2)
_cell_length_c 10.58170(10)
_cell_measurement_reflns_used 7729
_cell_measurement_temperature 100(2)
_cell_measurement_theta_max 27.902
_cell_measurement_theta_min 2.84
_cell_volume 4605.10(12)
_computing_data_collection 'Bruker Apex suite'
_computing_data_reduction 'SAINT v8.37A (Bruker, 2015)'
_computing_molecular_graphics 'Olex2 (Dolomanov et al., 2009)'
_computing_publication_material 'Olex2 (Dolomanov et al., 2009)'
_computing_structure_refinement 'ShelXL (Sheldrick, 2015)'
_computing_structure_solution 'ShelXS (Sheldrick, 2008)'
_diffrn_ambient_temperature 100(2)
_diffrn_detector 'Bruker area detector'
_diffrn_detector_type 'CCD area detector'
_diffrn_measured_fraction_theta_full 0.999
_diffrn_measured_fraction_theta_max 0.999
_diffrn_measurement_device 'Bruker Apex II kappa CCD area detector'
_diffrn_measurement_device_type 'Bruker APEX-II CCD'
_diffrn_measurement_method '\f and \w scans'
_diffrn_radiation_monochromator graphite
_diffrn_radiation_type MoK\a
_diffrn_radiation_wavelength 0.71073
_diffrn_reflns_av_R_equivalents 0.0193
_diffrn_reflns_av_unetI/netI 0.0170
_diffrn_reflns_Laue_measured_fraction_full 0.999
_diffrn_reflns_Laue_measured_fraction_max 0.999
_diffrn_reflns_limit_h_max 57
_diffrn_reflns_limit_h_min -57
_diffrn_reflns_limit_k_max 13
_diffrn_reflns_limit_k_min -13
_diffrn_reflns_limit_l_max 11
_diffrn_reflns_limit_l_min -13
_diffrn_reflns_number 10131
_diffrn_reflns_point_group_measured_fraction_full 0.965
_diffrn_reflns_point_group_measured_fraction_max 0.949
_diffrn_reflns_theta_full 25.242
_diffrn_reflns_theta_max 27.913
_diffrn_reflns_theta_min 2.844
_diffrn_source 'fine-focus sealed tube'
_diffrn_standards_number 0
_exptl_absorpt_coefficient_mu 0.776
_exptl_absorpt_correction_T_max 0.7456
_exptl_absorpt_correction_T_min 0.6554
_exptl_absorpt_correction_type multi-scan
_exptl_absorpt_process_details
'SADABS-2014/5 (Bruker,2014/5) was used for absorption correction. wR2(int) was 0.0503 before and 0.0308 after correction. The Ratio of minimum to maximum transmission is 0.8790. The \l/2 correction factor is Not present.'
_exptl_crystal_colour colourless
_exptl_crystal_colour_primary colourless
_exptl_crystal_density_diffrn 1.801
_exptl_crystal_description plate
_exptl_crystal_F_000 2480
_exptl_crystal_size_max 0.294
_exptl_crystal_size_mid 0.288
_exptl_crystal_size_min 0.126
_refine_diff_density_max 0.247
_refine_diff_density_min -0.237
_refine_diff_density_rms 0.044
_refine_ls_abs_structure_details
;
 Flack x determined using 1145 quotients [(I+)-(I-)]/[(I+)+(I-)]
 (Parsons, Flack and Wagner, Acta Cryst. B69 (2013) 249-259).
;
_refine_ls_abs_structure_Flack -0.035(11)
_refine_ls_extinction_method none
_refine_ls_goodness_of_fit_ref 1.112
_refine_ls_hydrogen_treatment constr
_refine_ls_matrix_type full
_refine_ls_number_parameters 168
_refine_ls_number_reflns 2624
_refine_ls_number_restraints 1
_refine_ls_restrained_S_all 1.112
_refine_ls_R_factor_all 0.0148
_refine_ls_R_factor_gt 0.0145
_refine_ls_shift/su_max 0.000
_refine_ls_shift/su_mean 0.000
_refine_ls_structure_factor_coef Fsqd
_refine_ls_weighting_details 'w=1/[\s^2^(Fo^2^)+(0.0194P)^2^+3.2988P] where P=(Fo^2^+2Fc^2^)/3'
_refine_ls_weighting_scheme calc
_refine_ls_wR_factor_gt 0.0375
_refine_ls_wR_factor_ref 0.0376
_reflns_Friedel_coverage 0.803
_reflns_Friedel_fraction_full 0.927
_reflns_Friedel_fraction_max 0.894
_reflns_number_gt 2601
_reflns_number_total 2624
_reflns_threshold_expression 'I > 2\s(I)'
_cod_data_source_file c9dt00893d2.cif
_cod_data_source_block 3b
_cod_database_code 7049664
_shelx_shelxl_version_number 2017/1
_shelx_space_group_comment
;
The symmetry employed for this shelxl refinement is uniquely defined
by the following loop, which should always be used as a source of
symmetry information in preference to the above space-group names.
They are only intended as comments.
;
_shelx_estimated_absorpt_t_max 0.909
_shelx_estimated_absorpt_t_min 0.804
_olex2_refinement_description
;
1. Fixed Uiso
 At 1.2 times of:
  All C(H) groups
2.a Aromatic/amide H refined with riding coordinates:
 C2(H2), C3(H3), C4(H4), C8(H8), C9(H9), C10(H10)
;
_olex2_submission_special_instructions 'No special instructions were received'

loop_
_space_group_symop_operation_xyz
'x, y, z'
'-x, -y, z'
'-x+1/4, y+1/4, z+1/4'
'x+1/4, -y+1/4, z+1/4'
'x, y+1/2, z+1/2'
'-x, -y+1/2, z+1/2'
'-x+1/4, y+3/4, z+3/4'
'x+1/4, -y+3/4, z+3/4'
'x+1/2, y, z+1/2'
'-x+1/2, -y, z+1/2'
'-x+3/4, y+1/4, z+3/4'
'x+3/4, -y+1/4, z+3/4'
'x+1/2, y+1/2, z'
'-x+1/2, -y+1/2, z'
'-x+3/4, y+3/4, z+1/4'
'x+3/4, -y+3/4, z+1/4'

loop_
_atom_site_label
_atom_site_type_symbol
_atom_site_fract_x
_atom_site_fract_y
_atom_site_fract_z
_atom_site_U_iso_or_equiv
_atom_site_adp_type
_atom_site_occupancy
_atom_site_site_symmetry_order
_atom_site_calc_flag
_atom_site_refinement_flags_posn
_atom_site_refinement_flags_adp
_atom_site_refinement_flags_occupancy
Mo1 Mo 0.000000 0.500000 0.08033(2) 0.01169(6) Uani 1 2 d S T P
P1 P 0.03867(2) 0.54087(6) 0.23496(5) 0.01103(11) Uani 1 1 d . . .
F1 F 0.03931(3) 0.68108(12) 0.30488(12) 0.0175(3) Uani 1 1 d . . .
O1 O 0.07306(3) 0.53854(15) 0.18120(15) 0.0127(3) Uani 1 1 d . . .
O2 O 0.04017(3) 0.44311(16) 0.35474(15) 0.0150(3) Uani 1 1 d . . .
O3 O 0.04929(5) 0.5543(2) -0.13454(19) 0.0360(5) Uani 1 1 d . . .
O4 O 0.01886(4) 0.19148(18) 0.09416(19) 0.0278(4) Uani 1 1 d . . .
C1 C 0.09887(5) 0.5188(2) 0.2572(2) 0.0111(4) Uani 1 1 d . . .
C2 C 0.12697(5) 0.5485(2) 0.2071(2) 0.0123(4) Uani 1 1 d . . .
H2 H 0.128651 0.587275 0.125369 0.015 Uiso 1 1 calc R . .
C3 C 0.15345(5) 0.5204(2) 0.2794(2) 0.0142(4) Uani 1 1 d . . .
H3 H 0.173129 0.537681 0.244488 0.017 Uiso 1 1 calc R . .
C4 C 0.15126(5) 0.4687(2) 0.3987(2) 0.0137(4) Uani 1 1 d . . .
H4 H 0.169373 0.451585 0.445859 0.016 Uiso 1 1 calc R . .
C5 C 0.12216(5) 0.4404(2) 0.4528(2) 0.0122(4) Uani 1 1 d . . .
C6 C 0.09543(5) 0.4645(2) 0.3790(2) 0.0113(4) Uani 1 1 d . . .
C7 C 0.06644(5) 0.4313(2) 0.4306(2) 0.0123(4) Uani 1 1 d . . .
C8 C 0.06321(5) 0.3825(2) 0.5496(2) 0.0158(4) Uani 1 1 d . . .
H8 H 0.043466 0.363315 0.582965 0.019 Uiso 1 1 calc R . .
C9 C 0.08986(5) 0.3607(2) 0.6228(2) 0.0159(4) Uani 1 1 d . . .
H9 H 0.087855 0.326370 0.706150 0.019 Uiso 1 1 calc R . .
C10 C 0.11844(5) 0.38801(19) 0.5766(2) 0.0147(4) Uani 1 1 d . . .
H10 H 0.135966 0.371731 0.627616 0.018 Uiso 1 1 calc R . .
C11 C 0.03167(5) 0.5362(3) -0.0576(2) 0.0211(5) Uani 1 1 d . . .
C12 C 0.01216(5) 0.3015(2) 0.0869(2) 0.0181(4) Uani 1 1 d . . .

loop_
_atom_site_aniso_label
_atom_site_aniso_U_11
_atom_site_aniso_U_22
_atom_site_aniso_U_33
_atom_site_aniso_U_23
_atom_site_aniso_U_13
_atom_site_aniso_U_12
Mo1 0.00676(10) 0.01930(11) 0.00901(11) 0.000 0.000 -0.00130(11)
P1 0.0079(2) 0.0152(3) 0.0099(3) 0.0003(2) -0.00016(19) -0.0005(2)
F1 0.0166(6) 0.0186(6) 0.0172(7) -0.0043(5) -0.0007(5) 0.0011(5)
O1 0.0077(6) 0.0189(7) 0.0114(7) 0.0028(6) -0.0008(6) 0.0002(6)
O2 0.0097(7) 0.0227(7) 0.0127(8) 0.0052(6) -0.0027(6) -0.0033(6)
O3 0.0262(10) 0.0607(13) 0.0211(10) 0.0045(9) 0.0115(8) -0.0068(10)
O4 0.0194(8) 0.0244(9) 0.0395(11) -0.0044(9) 0.0029(8) 0.0016(7)
C1 0.0087(9) 0.0113(9) 0.0133(10) -0.0026(7) -0.0019(8) 0.0009(7)
C2 0.0113(9) 0.0133(9) 0.0123(10) -0.0006(7) 0.0009(7) 0.0003(7)
C3 0.0091(9) 0.0145(10) 0.0190(11) -0.0037(8) 0.0011(8) -0.0003(8)
C4 0.0104(9) 0.0131(9) 0.0175(11) -0.0034(8) -0.0031(8) 0.0016(8)
C5 0.0123(9) 0.0088(9) 0.0153(11) -0.0021(7) -0.0028(8) 0.0004(7)
C6 0.0118(9) 0.0093(9) 0.0130(10) -0.0020(7) -0.0009(8) 0.0001(7)
C7 0.0106(9) 0.0129(9) 0.0133(10) 0.0006(8) -0.0036(8) -0.0009(7)
C8 0.0136(10) 0.0165(10) 0.0174(12) 0.0022(8) -0.0012(7) -0.0046(8)
C9 0.0201(11) 0.0156(10) 0.0121(10) 0.0039(8) -0.0037(8) -0.0034(8)
C10 0.0165(10) 0.0118(9) 0.0158(10) -0.0001(9) -0.0056(9) 0.0009(7)
C11 0.0152(11) 0.0315(13) 0.0165(12) 0.0012(10) -0.0027(9) -0.0016(10)
C12 0.0099(8) 0.0277(11) 0.0166(11) -0.0042(10) 0.0029(8) -0.0025(8)

loop_
_atom_type_symbol
_atom_type_description
_atom_type_scat_dispersion_real
_atom_type_scat_dispersion_imag
_atom_type_scat_source
C C 0.0033 0.0016 'International Tables Vol C Tables 4.2.6.8 and 6.1.1.4'
H H 0.0000 0.0000 'International Tables Vol C Tables 4.2.6.8 and 6.1.1.4'
F F 0.0171 0.0103 'International Tables Vol C Tables 4.2.6.8 and 6.1.1.4'
Mo Mo -1.6832 0.6857 'International Tables Vol C Tables 4.2.6.8 and 6.1.1.4'
O O 0.0106 0.0060 'International Tables Vol C Tables 4.2.6.8 and 6.1.1.4'
P P 0.1023 0.0942 'International Tables Vol C Tables 4.2.6.8 and 6.1.1.4'

loop_
_geom_angle_atom_site_label_1
_geom_angle_atom_site_label_2
_geom_angle_atom_site_label_3
_geom_angle
_geom_angle_site_symmetry_1
_geom_angle_site_symmetry_3
P1 Mo1 P1 93.35(3) . 2_565
C11 Mo1 P1 88.98(7) 2_565 2_565
C11 Mo1 P1 88.98(7) . .
C11 Mo1 P1 177.56(7) 2_565 .
C11 Mo1 P1 177.56(7) . 2_565
C11 Mo1 C11 88.70(13) . 2_565
C11 Mo1 C12 91.15(10) . .
C11 Mo1 C12 91.61(10) . 2_565
C11 Mo1 C12 91.15(10) 2_565 2_565
C11 Mo1 C12 91.61(10) 2_565 .
C12 Mo1 P1 87.67(7) 2_565 2_565
C12 Mo1 P1 87.67(7) . .
C12 Mo1 P1 89.68(6) 2_565 .
C12 Mo1 P1 89.68(6) . 2_565
C12 Mo1 C12 176.15(14) . 2_565
F1 P1 Mo1 118.96(5) . .
F1 P1 O1 99.33(8) . .
F1 P1 O2 99.67(8) . .
O1 P1 Mo1 114.53(6) . .
O2 P1 Mo1 117.90(6) . .
O2 P1 O1 103.52(8) . .
C1 O1 P1 123.43(14) . .
C7 O2 P1 122.50(13) . .
O1 C1 C6 119.74(18) . .
C2 C1 O1 117.87(19) . .
C2 C1 C6 122.34(19) . .
C1 C2 C3 118.6(2) . .
C4 C3 C2 121.18(19) . .
C3 C4 C5 120.7(2) . .
C4 C5 C6 118.43(19) . .
C10 C5 C4 123.21(19) . .
C10 C5 C6 118.36(19) . .
C1 C6 C5 118.73(18) . .
C1 C6 C7 122.62(19) . .
C7 C6 C5 118.65(19) . .
O2 C7 C6 119.21(19) . .
C8 C7 O2 118.43(19) . .
C8 C7 C6 122.3(2) . .
C7 C8 C9 118.6(2) . .
C10 C9 C8 121.5(2) . .
C9 C10 C5 120.6(2) . .
O3 C11 Mo1 179.0(3) . .
O4 C12 Mo1 178.0(2) . .

loop_
_geom_bond_atom_site_label_1
_geom_bond_atom_site_label_2
_geom_bond_distance
_geom_bond_site_symmetry_2
Mo1 P1 2.3846(6) .
Mo1 P1 2.3847(6) 2_565
Mo1 C11 2.042(2) 2_565
Mo1 C11 2.042(2) .
Mo1 C12 2.052(2) .
Mo1 C12 2.052(2) 2_565
P1 F1 1.5832(13) .
P1 O1 1.6041(15) .
P1 O2 1.6008(16) .
O1 C1 1.397(2) .
O2 C7 1.404(2) .
O3 C11 1.134(3) .
O4 C12 1.139(3) .
C1 C2 1.368(3) .
C1 C6 1.406(3) .
C2 C3 1.414(3) .
C3 C4 1.367(3) .
C4 C5 1.420(3) .
C5 C6 1.424(3) .
C5 C10 1.419(3) .
C6 C7 1.416(3) .
C7 C8 1.358(3) .
C8 C9 1.413(3) .
C9 C10 1.366(3) .
